data_2211743
loop_
_publ_author_name
'Zhou, Fu-Hui'
'Zhao, Hong-Bin'
'Li, Zhi-Gang'
'Hu, Ning-Hai'
'Xu, Jing-Wei'

_publ_section_title
;
 2-(4-Chloroanilino)carbonylmethyl piperidine-1-carbodithioate
;
_journal_coeditor_code BT2214
_journal_issue 1
_journal_name_full 'Acta Crystallographica Section E'
_journal_page_first o291
_journal_page_last o292
_journal_paper_doi 10.1107/S1600536806053220
_journal_volume 63
_journal_year 2007
_chemical_formula_iupac 'C14 H17 Cl N2 O S2'
_chemical_formula_moiety 'C14 H17 Cl N2 O S2'
_chemical_formula_sum 'C14 H17 Cl N2 O S2'
_chemical_formula_weight 328.87
_chemical_name_systematic
;
2-(4-Chloroanilino)carbonylmethyl piperidine-1-carbodithioate
;
_space_group_IT_number 2
_symmetry_cell_setting triclinic
_symmetry_space_group_name_Hall '-P 1'
_symmetry_space_group_name_H-M 'P -1'
_atom_sites_solution_hydrogens geom
_atom_sites_solution_primary direct
_atom_sites_solution_secondary difmap
_cell_angle_alpha 83.026(2)
_cell_angle_beta 71.732(2)
_cell_angle_gamma 71.615(2)
_cell_formula_units_Z 2
_cell_length_a 7.2299(10)
_cell_length_b 10.8186(15)
_cell_length_c 10.8659(15)
_cell_measurement_reflns_used 2649
_cell_measurement_temperature 293(2)
_cell_measurement_theta_max 25.98
_cell_measurement_theta_min 2.76
_cell_volume 765.63(18)
_computing_cell_refinement 'SAINT (Bruker, 2003)'
_computing_data_collection 'SMART (Bruker, 1998)'
_computing_data_reduction SAINT
_computing_molecular_graphics 'SHELXTL (Bruker, 1997)'
_computing_publication_material SHELXTL
_computing_structure_refinement 'SHELXL97 (Sheldrick, 1997)'
_computing_structure_solution 'SHELXS97 (Sheldrick, 1997)'
_diffrn_ambient_temperature 293(2)
_diffrn_measured_fraction_theta_full 0.973
_diffrn_measured_fraction_theta_max 0.973
_diffrn_measurement_device_type 'Bruker SMART APEX CCD area-detector'
_diffrn_measurement_method '\f and \w'
_diffrn_radiation_monochromator graphite
_diffrn_radiation_source 'fine-focus sealed tube'
_diffrn_radiation_type MoK\a
_diffrn_radiation_wavelength 0.71073
_diffrn_reflns_av_R_equivalents 0.0123
_diffrn_reflns_av_sigmaI/netI 0.0202
_diffrn_reflns_limit_h_max 8
_diffrn_reflns_limit_h_min -6
_diffrn_reflns_limit_k_max 13
_diffrn_reflns_limit_k_min -11
_diffrn_reflns_limit_l_max 13
_diffrn_reflns_limit_l_min -13
_diffrn_reflns_number 4301
_diffrn_reflns_theta_full 26.02
_diffrn_reflns_theta_max 26.02
_diffrn_reflns_theta_min 1.97
_diffrn_standards_number 0
_exptl_absorpt_coefficient_mu 0.519
_exptl_absorpt_correction_T_max 0.9480
_exptl_absorpt_correction_T_min 0.7870
_exptl_absorpt_correction_type multi-scan
_exptl_absorpt_process_details '(SADABS; Sheldrick, 1996)'
_exptl_crystal_colour colourless
_exptl_crystal_density_diffrn 1.427
_exptl_crystal_density_method 'not measured'
_exptl_crystal_description block
_exptl_crystal_F_000 344
_exptl_crystal_size_max 0.49
_exptl_crystal_size_mid 0.31
_exptl_crystal_size_min 0.10
_refine_diff_density_max 0.231
_refine_diff_density_min -0.398
_refine_ls_extinction_method none
_refine_ls_goodness_of_fit_ref 1.042
_refine_ls_hydrogen_treatment constr
_refine_ls_matrix_type full
_refine_ls_number_parameters 181
_refine_ls_number_reflns 2937
_refine_ls_number_restraints 0
_refine_ls_restrained_S_all 1.042
_refine_ls_R_factor_all 0.0370
_refine_ls_R_factor_gt 0.0332
_refine_ls_shift/su_max 0.000
_refine_ls_shift/su_mean 0.000
_refine_ls_structure_factor_coef Fsqd
_refine_ls_weighting_details 'calc w=1/[\s^2^(Fo^2^)+(0.052P)^2^+0.1916P] where P=(Fo^2^+2Fc^2^)/3'
_refine_ls_weighting_scheme calc
_refine_ls_wR_factor_gt 0.0892
_refine_ls_wR_factor_ref 0.0928
_reflns_number_gt 2635
_reflns_number_total 2937
_reflns_threshold_expression I>2\s(I)
_cod_data_source_file bt2214.cif
_cod_data_source_block I
_cod_depositor_comments
;
The following automatic conversions were performed:
'_symmetry_cell_setting' value 'Triclinic' changed to 'triclinic'
according to '/home/saulius/struct/CIF-dictionaries/cif_core.dic'
dictionary named 'cif_core.dic' version 2.4.1 from 2010-06-29.

Automatic conversion script
Id: cif_fix_enum 1527 2010-12-29 10:47:43Z saulius 

The following automatic conversions were performed:

'_symmetry_cell_setting' value 'Triclinic' changed to 'triclinic'
according to /home/saulius/struct/CIF-dictionaries/cif_core.dic
dictionary named 'cif_core.dic' version 2.4.1 from 2010-06-29.

Automatic conversion script
Id: cif_fix_values 1715 2011-07-08 13:25:40Z adriana 
;
_cod_database_code 2211743
_cod_database_fobs_code 2211743

loop_
_symmetry_equiv_pos_as_xyz
'x, y, z'
'-x, -y, -z'

loop_
_atom_site_type_symbol
_atom_site_label
_atom_site_fract_x
_atom_site_fract_y
_atom_site_fract_z
_atom_site_U_iso_or_equiv
_atom_site_adp_type
_atom_site_calc_flag
_atom_site_refinement_flags
_atom_site_occupancy
S S1 -0.09446(7) -0.03956(4) 0.30471(4) 0.04859(14) Uani d . 1
S S2 0.34998(6) -0.05904(4) 0.18689(4) 0.04764(14) Uani d . 1
Cl Cl -0.52112(8) 0.76422(5) 0.56441(7) 0.0734(2) Uani d . 1
N N1 0.1381(2) -0.13936(13) 0.07507(13) 0.0424(3) Uani d . 1
N N2 0.0276(2) 0.23194(13) 0.42674(13) 0.0406(3) Uani d . 1
H H2 0.0297 0.1808 0.4937 0.049 Uiso calc R 1
O O 0.1631(2) 0.23419(13) 0.20754(12) 0.0603(4) Uani d . 1
C C1 -0.0290(3) -0.17924(17) 0.05693(18) 0.0500(4) Uani d . 1
H H1A -0.0610 -0.1378 -0.0212 0.060 Uiso calc R 1
H H1B -0.1501 -0.1517 0.1298 0.060 Uiso calc R 1
C C2 0.0346(3) -0.32654(18) 0.0463(2) 0.0577(5) Uani d . 1
H H2A 0.0532 -0.3675 0.1278 0.069 Uiso calc R 1
H H2B -0.0724 -0.3518 0.0294 0.069 Uiso calc R 1
C C3 0.2306(3) -0.37346(19) -0.0615(2) 0.0649(5) Uani d . 1
H H3A 0.2079 -0.3410 -0.1443 0.078 Uiso calc R 1
H H3B 0.2739 -0.4679 -0.0622 0.078 Uiso calc R 1
C C4 0.3962(3) -0.32631(19) -0.0424(2) 0.0593(5) Uani d . 1
H H4A 0.4289 -0.3661 0.0360 0.071 Uiso calc R 1
H H4B 0.5183 -0.3523 -0.1149 0.071 Uiso calc R 1
C C5 0.3266(3) -0.17970(18) -0.03246(17) 0.0495(4) Uani d . 1
H H5A 0.4320 -0.1510 -0.0177 0.059 Uiso calc R 1
H H5B 0.3024 -0.1396 -0.1130 0.059 Uiso calc R 1
C C6 0.1213(2) -0.08423(14) 0.18236(15) 0.0377(3) Uani d . 1
C C7 0.2714(3) 0.03659(16) 0.32822(17) 0.0453(4) Uani d . 1
H H7A 0.1906 -0.0043 0.4002 0.054 Uiso calc R 1
H H7B 0.3917 0.0364 0.3501 0.054 Uiso calc R 1
C C8 0.1472(3) 0.17775(16) 0.31211(16) 0.0410(4) Uani d . 1
C C9 -0.1004(2) 0.36077(15) 0.45223(16) 0.0393(3) Uani d . 1
C C10 -0.1090(3) 0.46088(17) 0.36024(19) 0.0517(4) Uani d . 1
H H10 -0.0284 0.4453 0.2749 0.062 Uiso calc R 1
C C11 -0.2382(3) 0.58494(18) 0.3956(2) 0.0600(5) Uani d . 1
H H11 -0.2435 0.6524 0.3337 0.072 Uiso calc R 1
C C12 -0.3573(3) 0.60846(17) 0.5206(2) 0.0512(5) Uani d . 1
C C13 -0.3518(3) 0.5100(2) 0.6125(2) 0.0587(5) Uani d . 1
H H13 -0.4337 0.5262 0.6975 0.070 Uiso calc R 1
C C14 -0.2240(3) 0.38675(18) 0.57820(18) 0.0528(4) Uani d . 1
H H14 -0.2206 0.3199 0.6407 0.063 Uiso calc R 1

loop_
_atom_site_aniso_label
_atom_site_aniso_U_11
_atom_site_aniso_U_22
_atom_site_aniso_U_33
_atom_site_aniso_U_12
_atom_site_aniso_U_13
_atom_site_aniso_U_23
S1 0.0410(2) 0.0547(3) 0.0398(2) -0.00410(19) -0.00573(17) -0.00641(18)
S2 0.0396(2) 0.0487(3) 0.0507(3) -0.00729(18) -0.00742(18) -0.01770(19)
Cl 0.0486(3) 0.0476(3) 0.1241(5) 0.0016(2) -0.0290(3) -0.0359(3)
N1 0.0459(8) 0.0398(7) 0.0395(7) -0.0127(6) -0.0075(6) -0.0065(6)
N2 0.0415(7) 0.0376(7) 0.0400(7) -0.0070(6) -0.0118(6) -0.0037(5)
O 0.0721(9) 0.0509(7) 0.0424(7) -0.0029(6) -0.0106(6) -0.0022(6)
C1 0.0486(10) 0.0488(10) 0.0544(10) -0.0120(8) -0.0173(8) -0.0081(8)
C2 0.0661(13) 0.0466(10) 0.0692(12) -0.0246(9) -0.0255(10) 0.0040(9)
C3 0.0698(14) 0.0420(10) 0.0826(15) -0.0083(9) -0.0237(11) -0.0183(9)
C4 0.0539(11) 0.0548(11) 0.0624(12) -0.0051(9) -0.0133(9) -0.0158(9)
C5 0.0551(11) 0.0520(10) 0.0391(9) -0.0196(8) -0.0039(7) -0.0092(7)
C6 0.0411(8) 0.0293(7) 0.0381(8) -0.0060(6) -0.0099(6) 0.0002(6)
C7 0.0454(9) 0.0423(9) 0.0471(9) -0.0042(7) -0.0167(7) -0.0117(7)
C8 0.0396(8) 0.0412(8) 0.0427(9) -0.0087(7) -0.0136(7) -0.0067(7)
C9 0.0330(8) 0.0388(8) 0.0488(9) -0.0096(6) -0.0138(7) -0.0092(7)
C10 0.0475(10) 0.0424(9) 0.0569(11) -0.0105(8) -0.0058(8) -0.0039(8)
C11 0.0530(11) 0.0396(9) 0.0802(14) -0.0099(8) -0.0135(10) -0.0010(9)
C12 0.0347(9) 0.0405(9) 0.0818(13) -0.0061(7) -0.0189(8) -0.0220(9)
C13 0.0493(11) 0.0622(12) 0.0586(11) -0.0017(9) -0.0135(9) -0.0245(9)
C14 0.0538(11) 0.0523(10) 0.0470(10) -0.0059(8) -0.0141(8) -0.0096(8)

loop_
_atom_type_symbol
_atom_type_description
_atom_type_scat_dispersion_real
_atom_type_scat_dispersion_imag
_atom_type_scat_source
C C 0.0033 0.0016 'International Tables Vol C Tables 4.2.6.8 and 6.1.1.4'
H H 0.0000 0.0000 'International Tables Vol C Tables 4.2.6.8 and 6.1.1.4'
N N 0.0061 0.0033 'International Tables Vol C Tables 4.2.6.8 and 6.1.1.4'
O O 0.0106 0.0060 'International Tables Vol C Tables 4.2.6.8 and 6.1.1.4'
S S 0.1246 0.1234 'International Tables Vol C Tables 4.2.6.8 and 6.1.1.4'
Cl Cl 0.1484 0.1585 'International Tables Vol C Tables 4.2.6.8 and 6.1.1.4'

loop_
_geom_angle_atom_site_label_1
_geom_angle_atom_site_label_2
_geom_angle_atom_site_label_3
_geom_angle
C6 S2 C7 103.68(8)
C6 N1 C5 124.97(15)
C6 N1 C1 122.70(14)
C5 N1 C1 112.07(13)
C8 N2 C9 129.17(14)
C8 N2 H2 115.4
C9 N2 H2 115.4
N1 C1 C2 109.73(15)
N1 C1 H1A 109.7
C2 C1 H1A 109.7
N1 C1 H1B 109.7
C2 C1 H1B 109.7
H1A C1 H1B 108.2
C3 C2 C1 110.97(16)
C3 C2 H2A 109.4
C1 C2 H2A 109.4
C3 C2 H2B 109.4
C1 C2 H2B 109.4
H2A C2 H2B 108.0
C2 C3 C4 110.39(17)
C2 C3 H3A 109.6
C4 C3 H3A 109.6
C2 C3 H3B 109.6
C4 C3 H3B 109.6
H3A C3 H3B 108.1
C5 C4 C3 110.46(17)
C5 C4 H4A 109.6
C3 C4 H4A 109.6
C5 C4 H4B 109.6
C3 C4 H4B 109.6
H4A C4 H4B 108.1
N1 C5 C4 109.83(15)
N1 C5 H5A 109.7
C4 C5 H5A 109.7
N1 C5 H5B 109.7
C4 C5 H5B 109.7
H5A C5 H5B 108.2
N1 C6 S1 124.43(13)
N1 C6 S2 114.14(12)
S1 C6 S2 121.43(9)
C8 C7 S2 114.01(12)
C8 C7 H7A 108.8
S2 C7 H7A 108.8
C8 C7 H7B 108.8
S2 C7 H7B 108.8
H7A C7 H7B 107.6
O C8 N2 124.91(15)
O C8 C7 122.64(15)
N2 C8 C7 112.39(14)
C10 C9 C14 118.72(16)
C10 C9 N2 124.24(15)
C14 C9 N2 117.03(15)
C9 C10 C11 119.82(18)
C9 C10 H10 120.1
C11 C10 H10 120.1
C12 C11 C10 120.41(19)
C12 C11 H11 119.8
C10 C11 H11 119.8
C11 C12 C13 120.43(17)
C11 C12 Cl 120.29(16)
C13 C12 Cl 119.28(15)
C12 C13 C14 119.49(18)
C12 C13 H13 120.3
C14 C13 H13 120.3
C13 C14 C9 121.13(18)
C13 C14 H14 119.4
C9 C14 H14 119.4

loop_
_geom_bond_atom_site_label_1
_geom_bond_atom_site_label_2
_geom_bond_distance
S1 C6 1.6777(16)
S2 C6 1.7745(17)
S2 C7 1.7944(17)
Cl C12 1.7468(17)
N1 C6 1.328(2)
N1 C5 1.471(2)
N1 C1 1.478(2)
N2 C8 1.351(2)
N2 C9 1.413(2)
N2 H2 0.8600
O C8 1.213(2)
C1 C2 1.521(2)
C1 H1A 0.9700
C1 H1B 0.9700
C2 C3 1.513(3)
C2 H2A 0.9700
C2 H2B 0.9700
C3 C4 1.517(3)
C3 H3A 0.9700
C3 H3B 0.9700
C4 C5 1.512(3)
C4 H4A 0.9700
C4 H4B 0.9700
C5 H5A 0.9700
C5 H5B 0.9700
C7 C8 1.529(2)
C7 H7A 0.9700
C7 H7B 0.9700
C9 C10 1.382(2)
C9 C14 1.385(2)
C10 C11 1.390(3)
C10 H10 0.9300
C11 C12 1.365(3)
C11 H11 0.9300
C12 C13 1.369(3)
C13 C14 1.378(3)
C13 H13 0.9300
C14 H14 0.9300

loop_
_geom_hbond_atom_site_label_D
_geom_hbond_atom_site_label_H
_geom_hbond_atom_site_label_A
_geom_hbond_site_symmetry_A
_geom_hbond_distance_DH
_geom_hbond_distance_HA
_geom_hbond_distance_DA
_geom_hbond_angle_DHA
_geom_hbond_publ_flag
N2 H2 S1 2_556 0.86 2.60 3.443(2) 169 y

loop_
_cod_related_entry_id
_cod_related_entry_database
_cod_related_entry_code
1 ChemSpider 21125709
